data_2242063
loop_
_publ_author_name
'Shi, Kaige'
'Mathivathanan, Logesh'
'Raptis, Raphael G.'

_publ_section_title
;
 Crystal structure of
 \m~6~-chlorido-nonakis(\m-4-chloropyrazolato)bis-\m~3~-methoxo-hexacopper(II)
;
_journal_coeditor_code WM5353
_journal_issue 2
_journal_name_full 'Acta Crystallographica Section E'
_journal_page_first 266
_journal_page_last 269
_journal_paper_doi 10.1107/S2056989017001189
_journal_volume 73
_journal_year 2017
_chemical_formula_iupac '[Cu6 (C3 H2 Cl1 N2)9 (C H3 O)2 Cl]'
_chemical_formula_moiety 'C29 H24 Cl10 Cu6 N18 O2'
_chemical_formula_sum 'C29 H24 Cl10 Cu6 N18 O2'
_chemical_formula_weight 1392.40
_chemical_name_systematic
;
\m~6~-Chlorido-nonakis(\m-4-chloropyrazolato)bis-\m~3~-methoxo-hexacopper(II)
;
_space_group_crystal_system orthorhombic
_space_group_IT_number 60
_space_group_name_Hall '-P 2n 2ab'
_space_group_name_H-M_alt 'P b c n'
_symmetry_space_group_name_Hall '-P 2n 2ab'
_symmetry_space_group_name_H-M 'P b c n'
_atom_sites_solution_hydrogens geom
_audit_creation_method
;
Olex2 1.2
(compiled 2016.11.30 svn.r3356 for OlexSys, GUI svn.r5269)
;
_cell_angle_alpha 90
_cell_angle_beta 90
_cell_angle_gamma 90
_cell_formula_units_Z 4
_cell_length_a 16.565(3)
_cell_length_b 18.474(4)
_cell_length_c 14.606(3)
_cell_measurement_reflns_used 9133
_cell_measurement_temperature 299(2)
_cell_measurement_theta_max 28.58
_cell_measurement_theta_min 3.03
_cell_volume 4469.8(16)
_computing_cell_refinement
;
SAINT (Bruker, 2015)
;
_computing_data_collection
;
APEX3 (Bruker, 2015)
;
_computing_data_reduction
;
SAINT (Bruker, 2015)
;
_computing_molecular_graphics
;
<i>OLEX2</i> (Dolomanov <i>et al.</i>,  2009) and Mercury (Macrae et al,
2008)
;
_computing_publication_material
;
<i>OLEX2</i> (Dolomanov <i>et al.</i>,  2009)
;
_computing_structure_refinement
;
SHELXL2016 (Sheldrick, 2015<i>b</i>)
;
_computing_structure_solution
;
SHELXT (Sheldrick, 2015<i>a</i>)
;
_diffrn_ambient_temperature 299(2)
_diffrn_measured_fraction_theta_full 0.999
_diffrn_measured_fraction_theta_max 0.996
_diffrn_measurement_device_type 'Bruker D8 Quest CMOS'
_diffrn_measurement_method '\f and \w scans'
_diffrn_radiation_type MoK\a
_diffrn_radiation_wavelength 0.71073
_diffrn_reflns_av_R_equivalents 0.0261
_diffrn_reflns_limit_h_max 22
_diffrn_reflns_limit_h_min -22
_diffrn_reflns_limit_k_max 24
_diffrn_reflns_limit_k_min -24
_diffrn_reflns_limit_l_max 19
_diffrn_reflns_limit_l_min -19
_diffrn_reflns_number 63202
_diffrn_reflns_theta_full 26.000
_diffrn_reflns_theta_max 28.637
_diffrn_reflns_theta_min 2.884
_diffrn_standards_number 0
_exptl_absorpt_coefficient_mu 3.456
_exptl_absorpt_correction_T_max 0.7454
_exptl_absorpt_correction_T_min 0.6708
_exptl_absorpt_correction_type multi-scan
_exptl_absorpt_process_details
;
(<i>SADABS</i>; Bruker, 2015)
;
_exptl_crystal_colour green
_exptl_crystal_density_diffrn 2.069
_exptl_crystal_description cuboctahedron
_exptl_crystal_F_000 2736
_exptl_crystal_size_max 0.208
_exptl_crystal_size_mid 0.203
_exptl_crystal_size_min 0.16
_refine_diff_density_max 0.746
_refine_diff_density_min -1.587
_refine_ls_extinction_method none
_refine_ls_goodness_of_fit_ref 1.078
_refine_ls_hydrogen_treatment constr
_refine_ls_matrix_type full
_refine_ls_number_parameters 296
_refine_ls_number_reflns 5726
_refine_ls_number_restraints 0
_refine_ls_restrained_S_all 1.078
_refine_ls_R_factor_all 0.0533
_refine_ls_R_factor_gt 0.0410
_refine_ls_shift/su_max 0.000
_refine_ls_shift/su_mean 0.000
_refine_ls_structure_factor_coef Fsqd
_refine_ls_weighting_details 'w=1/[\s^2^(Fo^2^)+(0.0520P)^2^+10.4940P] where P=(Fo^2^+2Fc^2^)/3'
_refine_ls_weighting_scheme calc
_refine_ls_wR_factor_gt 0.1096
_refine_ls_wR_factor_ref 0.1190
_reflns_number_gt 4647
_reflns_number_total 5726
_reflns_threshold_expression 'I > 2\s(I)'
_cod_data_source_file wm5353sup1.cif
_cod_data_source_block I
_cod_original_cell_volume 4470.1(15)
_cod_database_code 2242063
_shelx_space_group_comment
;
The symmetry employed for this shelxl refinement is uniquely defined
by the following loop, which should always be used as a source of
symmetry information in preference to the above space-group names.
They are only intended as comments.
;

loop_
_space_group_symop_operation_xyz
'x, y, z'
'-x+1/2, -y+1/2, z+1/2'
'-x, y, -z+1/2'
'x+1/2, -y+1/2, -z'
'-x, -y, -z'
'x-1/2, y-1/2, -z-1/2'
'x, -y, z-1/2'
'-x-1/2, y-1/2, z'

loop_
_atom_site_type_symbol
_atom_site_label
_atom_site_fract_x
_atom_site_fract_y
_atom_site_fract_z
_atom_site_U_iso_or_equiv
_atom_site_adp_type
_atom_site_calc_flag
_atom_site_occupancy
Cu Cu1 0.04492(3) 0.32824(2) 0.35296(3) 0.03365(12) Uani d 1
Cu Cu2 -0.03799(2) 0.17979(2) 0.41047(3) 0.03405(12) Uani d 1
Cu Cu3 0.13100(3) 0.17948(2) 0.29708(3) 0.03369(12) Uani d 1
O O1 0.07222(13) 0.22859(12) 0.40330(15) 0.0298(5) Uani d 1
Cl Cl1 0.04787(7) -0.11802(5) 0.36907(8) 0.0538(3) Uani d 1
Cl Cl4 0.36310(7) 0.07485(7) 0.03389(9) 0.0601(3) Uani d 1
Cl Cl2 -0.22199(7) 0.40543(7) 0.58300(9) 0.0641(3) Uani d 1
Cl Cl3 0.32409(9) 0.41018(7) 0.15094(10) 0.0758(4) Uani d 1
Cl Cl5 0.000000 0.62857(8) 0.250000 0.0824(6) Uani d 1
Cl Cl6 0.000000 0.23354(16) 0.250000 0.1040(8) Uani d 1
C C5 0.0483(2) -0.02467(18) 0.3635(2) 0.0358(7) Uani d 1
N N3 0.01229(17) 0.08926(15) 0.3792(2) 0.0345(6) Uani d 1
N N4 0.08520(17) 0.08802(15) 0.3377(2) 0.0349(6) Uani d 1
N N1 -0.04891(18) 0.33017(16) 0.4322(2) 0.0370(6) Uani d 1
N N5 0.1870(2) 0.27052(16) 0.2727(2) 0.0441(8) Uani d 1
C C2 -0.1503(2) 0.3569(2) 0.5233(3) 0.0428(8) Uani d 1
N N7 0.0146(2) 0.42174(15) 0.2927(2) 0.0382(7) Uani d 1
C C12 0.2735(2) 0.10042(19) 0.0850(3) 0.0383(8) Uani d 1
C C4 -0.0109(2) 0.02073(18) 0.3944(3) 0.0382(8) Uani d 1
H H4 -0.059153 0.006471 0.421373 0.046 Uiso calc 1
N N8 0.18357(18) 0.13431(16) 0.1875(2) 0.0362(6) Uani d 1
C C1 -0.0924(2) 0.3849(2) 0.4661(3) 0.0447(9) Uani d 1
H H1 -0.084759 0.433718 0.453080 0.054 Uiso calc 1
N N6 0.1507(2) 0.33235(16) 0.2976(2) 0.0419(7) Uani d 1
C C14 0.000000 0.5358(3) 0.250000 0.0471(13) Uani d 1
C C8 0.2558(3) 0.3612(2) 0.2127(3) 0.0469(9) Uani d 1
C C6 0.1075(2) 0.01918(19) 0.3278(3) 0.0399(8) Uani d 1
H H6 0.155241 0.003367 0.300986 0.048 Uiso calc 1
N N2 -0.07882(19) 0.26795(16) 0.4663(2) 0.0415(7) Uani d 1
C C11 0.2026(2) 0.1179(2) 0.0414(3) 0.0439(9) Uani d 1
H H11 0.193686 0.115749 -0.021388 0.053 Uiso calc 1
C C3 -0.1403(2) 0.2838(2) 0.5216(3) 0.0515(10) Uani d 1
H H3 -0.171220 0.250424 0.553841 0.062 Uiso calc 1
C C9 0.1920(3) 0.3877(2) 0.2616(3) 0.0504(10) Uani d 1
H H9 0.179311 0.436415 0.268681 0.060 Uiso calc 1
C C10 0.2602(2) 0.1112(2) 0.1762(3) 0.0427(8) Uani d 1
H H10 0.297665 0.103841 0.222717 0.051 Uiso calc 1
C C13 0.0244(3) 0.4907(2) 0.3198(3) 0.0478(9) Uani d 1
H H13 0.044351 0.505543 0.376243 0.057 Uiso calc 1
C C7 0.2509(3) 0.2874(2) 0.2207(3) 0.0587(12) Uani d 1
H H7 0.286269 0.254339 0.194252 0.070 Uiso calc 1
N N9 0.14862(17) 0.13828(17) 0.1038(2) 0.0385(7) Uani d 1
C C15 0.1151(3) 0.2292(2) 0.4877(3) 0.0468(9) Uani d 1
H H15A 0.125602 0.180297 0.506599 0.070 Uiso calc 1
H H15B 0.083328 0.253186 0.533459 0.070 Uiso calc 1
H H15C 0.165302 0.254366 0.479851 0.070 Uiso calc 1

loop_
_atom_site_aniso_label
_atom_site_aniso_U_11
_atom_site_aniso_U_22
_atom_site_aniso_U_33
_atom_site_aniso_U_12
_atom_site_aniso_U_13
_atom_site_aniso_U_23
Cu1 0.0352(2) 0.0261(2) 0.0396(2) 0.00276(15) 0.00961(17) 0.00267(16)
Cu2 0.0268(2) 0.0284(2) 0.0470(3) -0.00146(15) 0.00342(17) -0.00153(17)
Cu3 0.0340(2) 0.0270(2) 0.0401(2) -0.00140(15) 0.00890(17) -0.00296(16)
O1 0.0276(10) 0.0284(11) 0.0336(12) 0.0001(9) -0.0001(9) -0.0004(9)
Cl1 0.0662(7) 0.0266(4) 0.0688(7) -0.0019(4) -0.0117(5) 0.0007(4)
Cl4 0.0496(6) 0.0620(7) 0.0687(7) 0.0247(5) 0.0180(5) 0.0044(5)
Cl2 0.0610(7) 0.0633(7) 0.0681(7) 0.0130(5) 0.0296(6) -0.0109(6)
Cl3 0.0879(9) 0.0632(7) 0.0764(8) -0.0382(7) 0.0455(7) -0.0182(6)
Cl5 0.1185(17) 0.0253(7) 0.1034(15) 0.000 0.0028(13) 0.000
Cl6 0.113(2) 0.1012(18) 0.0981(17) 0.000 -0.0218(16) 0.000
C5 0.0441(19) 0.0259(15) 0.0375(18) -0.0039(13) -0.0094(15) -0.0016(13)
N3 0.0322(14) 0.0303(13) 0.0410(16) -0.0029(11) 0.0011(12) 0.0011(12)
N4 0.0333(14) 0.0302(14) 0.0414(16) -0.0020(11) 0.0024(12) -0.0034(12)
N1 0.0376(15) 0.0319(14) 0.0415(16) 0.0044(11) 0.0089(13) 0.0007(12)
N5 0.0413(16) 0.0302(14) 0.061(2) -0.0016(13) 0.0199(15) -0.0056(14)
C2 0.0399(19) 0.045(2) 0.043(2) 0.0057(16) 0.0091(16) -0.0078(16)
N7 0.0451(17) 0.0255(13) 0.0439(16) 0.0009(12) 0.0064(14) 0.0003(12)
C12 0.0344(17) 0.0342(17) 0.046(2) 0.0086(14) 0.0083(15) -0.0036(15)
C4 0.0390(18) 0.0315(17) 0.044(2) -0.0054(14) -0.0022(15) 0.0031(14)
N8 0.0358(15) 0.0314(14) 0.0415(16) 0.0033(12) 0.0056(13) -0.0024(12)
C1 0.048(2) 0.0345(18) 0.051(2) 0.0058(16) 0.0153(18) -0.0011(16)
N6 0.0426(17) 0.0305(15) 0.0526(19) -0.0034(12) 0.0162(15) -0.0010(13)
C14 0.057(3) 0.023(2) 0.061(4) 0.000 0.008(3) 0.000
C8 0.049(2) 0.042(2) 0.049(2) -0.0180(17) 0.0173(18) -0.0066(17)
C6 0.0395(18) 0.0318(17) 0.048(2) 0.0013(14) 0.0001(16) -0.0071(15)
N2 0.0365(15) 0.0312(14) 0.0569(19) 0.0008(12) 0.0148(14) -0.0003(13)
C11 0.0415(19) 0.049(2) 0.0410(19) 0.0118(16) 0.0019(16) -0.0047(17)
C3 0.043(2) 0.043(2) 0.068(3) -0.0017(17) 0.024(2) 0.0012(19)
C9 0.053(2) 0.0336(18) 0.065(3) -0.0082(17) 0.020(2) -0.0008(18)
C10 0.0385(19) 0.043(2) 0.046(2) 0.0094(15) -0.0017(16) -0.0017(16)
C13 0.061(2) 0.0336(19) 0.049(2) -0.0001(17) 0.001(2) -0.0037(16)
C7 0.055(2) 0.042(2) 0.079(3) -0.0071(19) 0.036(2) -0.012(2)
N9 0.0304(14) 0.0407(16) 0.0444(17) 0.0036(12) 0.0013(12) -0.0019(13)
C15 0.050(2) 0.049(2) 0.041(2) 0.0018(17) -0.0091(17) -0.0009(17)

loop_
_atom_type_symbol
_atom_type_description
_atom_type_scat_dispersion_real
_atom_type_scat_dispersion_imag
_atom_type_scat_source
C C 0.0033 0.0016 'International Tables Vol C Tables 4.2.6.8 and 6.1.1.4'
H H 0.0000 0.0000 'International Tables Vol C Tables 4.2.6.8 and 6.1.1.4'
Cl Cl 0.1484 0.1585 'International Tables Vol C Tables 4.2.6.8 and 6.1.1.4'
Cu Cu 0.3201 1.2651 'International Tables Vol C Tables 4.2.6.8 and 6.1.1.4'
N N 0.0061 0.0033 'International Tables Vol C Tables 4.2.6.8 and 6.1.1.4'
O O 0.0106 0.0060 'International Tables Vol C Tables 4.2.6.8 and 6.1.1.4'

loop_
_geom_angle_atom_site_label_1
_geom_angle_atom_site_label_2
_geom_angle_atom_site_label_3
_geom_angle_site_symmetry_1
_geom_angle_site_symmetry_3
_geom_angle
O1 Cu1 Cl6 . . 68.85(8)
N1 Cu1 O1 . . 88.80(11)
N1 Cu1 Cl6 . . 97.90(10)
N1 Cu1 N7 . . 92.60(13)
N7 Cu1 O1 . . 174.64(11)
N7 Cu1 Cl6 . . 105.83(10)
N6 Cu1 O1 . . 89.16(11)
N6 Cu1 Cl6 . . 92.69(10)
N6 Cu1 N1 . . 167.67(14)
N6 Cu1 N7 . . 90.55(13)
O1 Cu2 Cl6 . . 64.64(7)
N3 Cu2 O1 . . 89.11(11)
N3 Cu2 Cl6 . . 90.76(11)
N3 Cu2 N2 . . 168.32(14)
N3 Cu2 N9 . 3 92.22(13)
N2 Cu2 O1 . . 87.86(11)
N2 Cu2 Cl6 . . 98.10(11)
N2 Cu2 N9 . 3 92.65(13)
N9 Cu2 O1 3 . 170.36(11)
N9 Cu2 Cl6 3 . 105.78(9)
O1 Cu3 Cl6 . . 67.41(7)
N4 Cu3 O1 . . 88.20(11)
N4 Cu3 Cl6 . . 95.32(11)
N4 Cu3 N5 . . 171.42(14)
N4 Cu3 N8 . . 92.93(12)
N5 Cu3 O1 . . 88.99(11)
N5 Cu3 Cl6 . . 91.07(12)
N5 Cu3 N8 . . 90.38(13)
N8 Cu3 O1 . . 176.34(11)
N8 Cu3 Cl6 . . 109.00(9)
Cu1 O1 Cu2 . . 102.70(10)
Cu1 O1 Cu3 . . 103.49(10)
Cu2 O1 Cu3 . . 105.62(10)
C15 O1 Cu1 . . 114.7(2)
C15 O1 Cu2 . . 113.9(2)
C15 O1 Cu3 . . 115.0(2)
Cu1 Cl6 Cu1 3 . 87.60(10)
Cu1 Cl6 Cu2 3 . 138.95(6)
Cu1 Cl6 Cu2 . 3 138.95(6)
Cu1 Cl6 Cu2 3 3 78.02(2)
Cu1 Cl6 Cu2 . . 78.02(2)
Cu1 Cl6 Cu3 3 3 81.39(2)
Cu1 Cl6 Cu3 . . 81.39(2)
Cu1 Cl6 Cu3 . 3 136.85(6)
Cu1 Cl6 Cu3 3 . 136.85(6)
Cu2 Cl6 Cu2 3 . 135.50(12)
Cu3 Cl6 Cu2 3 . 83.43(5)
Cu3 Cl6 Cu2 3 3 79.05(4)
Cu3 Cl6 Cu2 . 3 83.43(5)
Cu3 Cl6 Cu2 . . 79.05(4)
Cu3 Cl6 Cu3 3 . 132.63(12)
C4 C5 Cl1 . . 126.5(3)
C4 C5 C6 . . 106.0(3)
C6 C5 Cl1 . . 127.6(3)
N4 N3 Cu2 . . 120.5(2)
C4 N3 Cu2 . . 131.1(3)
C4 N3 N4 . . 108.3(3)
N3 N4 Cu3 . . 118.1(2)
C6 N4 Cu3 . . 133.5(3)
C6 N4 N3 . . 108.2(3)
C1 N1 Cu1 . . 131.9(3)
C1 N1 N2 . . 108.1(3)
N2 N1 Cu1 . . 120.0(2)
N6 N5 Cu3 . . 118.1(2)
C7 N5 Cu3 . . 132.8(3)
C7 N5 N6 . . 108.0(3)
C1 C2 Cl2 . . 126.4(3)
C3 C2 Cl2 . . 127.5(3)
C3 C2 C1 . . 106.1(3)
N7 N7 Cu1 3 . 120.03(9)
N7 N7 C13 3 . 108.5(2)
C13 N7 Cu1 . . 131.2(3)
C11 C12 Cl4 . . 126.8(3)
C10 C12 Cl4 . . 126.9(3)
C10 C12 C11 . . 106.2(3)
C5 C4 H4 . . 125.7
N3 C4 C5 . . 108.7(3)
N3 C4 H4 . . 125.7
C10 N8 Cu3 . . 129.7(3)
C10 N8 N9 . . 108.0(3)
N9 N8 Cu3 . . 120.8(2)
N1 C1 C2 . . 108.5(3)
N1 C1 H1 . . 125.8
C2 C1 H1 . . 125.8
N5 N6 Cu1 . . 119.1(2)
C9 N6 Cu1 . . 131.2(3)
C9 N6 N5 . . 108.4(3)
C13 C14 Cl5 3 . 127.2(2)
C13 C14 Cl5 . . 127.2(2)
C13 C14 C13 3 . 105.6(5)
C9 C8 Cl3 . . 126.8(3)
C9 C8 C7 . . 105.5(3)
C7 C8 Cl3 . . 127.7(3)
C5 C6 H6 . . 125.5
N4 C6 C5 . . 108.9(3)
N4 C6 H6 . . 125.5
N1 N2 Cu2 . . 115.6(2)
C3 N2 Cu2 . . 134.8(3)
C3 N2 N1 . . 108.5(3)
C12 C11 H11 . . 125.6
N9 C11 C12 . . 108.9(3)
N9 C11 H11 . . 125.6
C2 C3 H3 . . 125.6
N2 C3 C2 . . 108.8(3)
N2 C3 H3 . . 125.6
N6 C9 C8 . . 109.0(3)
N6 C9 H9 . . 125.5
C8 C9 H9 . . 125.5
C12 C10 H10 . . 125.7
N8 C10 C12 . . 108.5(3)
N8 C10 H10 . . 125.7
N7 C13 C14 . . 108.7(4)
N7 C13 H13 . . 125.7
C14 C13 H13 . . 125.7
N5 C7 C8 . . 109.0(4)
N5 C7 H7 . . 125.5
C8 C7 H7 . . 125.5
N8 N9 Cu2 . 3 120.5(2)
C11 N9 Cu2 . 3 130.8(3)
C11 N9 N8 . . 108.4(3)
O1 C15 H15A . . 109.5
O1 C15 H15B . . 109.5
O1 C15 H15C . . 109.5
H15A C15 H15B . . 109.5
H15A C15 H15C . . 109.5
H15B C15 H15C . . 109.5

loop_
_geom_bond_atom_site_label_1
_geom_bond_atom_site_label_2
_geom_bond_site_symmetry_2
_geom_bond_distance
Cu1 O1 . 2.033(2)
Cu1 Cl6 . 2.424(2)
Cu1 N1 . 1.938(3)
Cu1 N7 . 2.003(3)
Cu1 N6 . 1.932(3)
Cu2 O1 . 2.039(2)
Cu2 Cl6 . 2.6222(13)
Cu2 N3 . 1.923(3)
Cu2 N2 . 1.943(3)
Cu2 N9 3 1.998(3)
Cu3 O1 . 2.044(2)
Cu3 Cl6 . 2.4859(13)
Cu3 N4 . 1.945(3)
Cu3 N5 . 1.954(3)
Cu3 N8 . 2.004(3)
O1 C15 . 1.422(4)
Cl1 C5 . 1.726(4)
Cl4 C12 . 1.726(3)
Cl2 C2 . 1.724(4)
Cl3 C8 . 1.707(4)
Cl5 C14 . 1.714(5)
C5 C4 . 1.367(5)
C5 C6 . 1.374(5)
N3 N4 . 1.352(4)
N3 C4 . 1.341(4)
N4 C6 . 1.332(4)
N1 C1 . 1.337(5)
N1 N2 . 1.347(4)
N5 N6 . 1.341(4)
N5 C7 . 1.340(5)
C2 C1 . 1.373(5)
C2 C3 . 1.361(6)
N7 N7 3 1.337(6)
N7 C13 . 1.344(5)
C12 C11 . 1.375(5)
C12 C10 . 1.365(6)
C4 H4 . 0.9300
N8 C10 . 1.350(5)
N8 N9 . 1.354(4)
C1 H1 . 0.9300
N6 C9 . 1.338(5)
C14 C13 . 1.376(5)
C14 C13 3 1.376(5)
C8 C9 . 1.366(6)
C8 C7 . 1.370(6)
C6 H6 . 0.9300
N2 C3 . 1.333(5)
C11 H11 . 0.9300
C11 N9 . 1.331(5)
C3 H3 . 0.9300
C9 H9 . 0.9300
C10 H10 . 0.9300
C13 H13 . 0.9300
C7 H7 . 0.9300
C15 H15A . 0.9600
C15 H15B . 0.9600
C15 H15C . 0.9600

loop_
_geom_hbond_atom_site_label_D
_geom_hbond_atom_site_label_H
_geom_hbond_atom_site_label_A
_geom_hbond_site_symmetry_A
_geom_hbond_distance_DH
_geom_hbond_distance_HA
_geom_hbond_distance_DA
_geom_hbond_angle_DHA
C1 H1 Cl4 6_566 0.93 2.75 3.586(4) 149
C6 H6 Cl3 8_655 0.93 2.81 3.466(4) 129
C15 H15A Cl3 2_555 0.96 2.82 3.651(4) 146

loop_
_geom_torsion_atom_site_label_1
_geom_torsion_atom_site_label_2
_geom_torsion_atom_site_label_3
_geom_torsion_atom_site_label_4
_geom_torsion_site_symmetry_1
_geom_torsion_site_symmetry_4
_geom_torsion
Cu1 N1 C1 C2 . . -176.5(3)
Cu1 N1 N2 Cu2 . . -12.9(4)
Cu1 N1 N2 C3 . . 177.1(3)
Cu1 N7 C13 C14 . . 174.5(2)
Cu1 N6 C9 C8 . . -166.4(3)
Cu2 N3 N4 Cu3 . . -7.5(4)
Cu2 N3 N4 C6 . . 177.2(2)
Cu2 N3 C4 C5 . . -176.4(3)
Cu2 N2 C3 C2 . . -167.2(3)
Cu3 N4 C6 C5 . . -174.5(3)
Cu3 N5 N6 Cu1 . . -1.4(4)
Cu3 N5 N6 C9 . . -169.8(3)
Cu3 N5 C7 C8 . . 167.7(3)
Cu3 N8 C10 C12 . . -165.8(3)
Cu3 N8 N9 Cu2 . 3 -6.7(4)
Cu3 N8 N9 C11 . . 167.3(3)
Cl1 C5 C4 N3 . . 178.9(3)
Cl1 C5 C6 N4 . . -179.2(3)
Cl4 C12 C11 N9 . . -176.8(3)
Cl4 C12 C10 N8 . . 176.9(3)
Cl2 C2 C1 N1 . . -179.4(3)
Cl2 C2 C3 N2 . . 179.1(3)
Cl3 C8 C9 N6 . . 177.6(3)
Cl3 C8 C7 N5 . . -177.8(4)
Cl5 C14 C13 N7 . . 179.76(19)
N3 N4 C6 C5 . . -0.1(4)
N4 N3 C4 C5 . . 1.0(4)
N1 N2 C3 C2 . . 0.1(5)
N5 N6 C9 C8 . . 0.1(5)
N7 N7 C13 C14 3 . 0.6(5)
C12 C11 N9 Cu2 . 3 173.2(3)
C12 C11 N9 N8 . . 0.0(4)
C4 C5 C6 N4 . . 0.7(4)
C4 N3 N4 Cu3 . . 174.8(2)
C4 N3 N4 C6 . . -0.5(4)
C1 N1 N2 Cu2 . . 169.6(3)
C1 N1 N2 C3 . . -0.4(5)
C1 C2 C3 N2 . . 0.3(5)
N6 N5 C7 C8 . . 0.4(5)
C6 C5 C4 N3 . . -1.0(4)
N2 N1 C1 C2 . . 0.6(5)
C11 C12 C10 N8 . . 0.1(5)
C3 C2 C1 N1 . . -0.6(5)
C9 C8 C7 N5 . . -0.4(6)
C10 C12 C11 N9 . . 0.0(5)
C10 N8 N9 Cu2 . 3 -173.9(3)
C10 N8 N9 C11 . . 0.1(4)
C13 C14 C13 N7 3 . -0.24(19)
C7 N5 N6 Cu1 . . 168.1(3)
C7 N5 N6 C9 . . -0.3(5)
C7 C8 C9 N6 . . 0.2(6)
N9 N8 C10 C12 . . -0.1(4)

_cod_database_fobs_code 2242063
